data_2228358
loop_
_publ_author_name
'Lv, Dong-Yu'
'Gao, Zhu-Qing'
'Gu, Jin-Zhong'

_publ_section_title
;
 Poly[[triaqua(\m~3~-4-oxidopyridine-2,6-dicarboxylato)europium(III)]
 monohydrate]
;
_journal_coeditor_code HB5735
_journal_issue 12
_journal_name_full 'Acta Crystallographica Section E'
_journal_page_first m1694
_journal_page_last m1695
_journal_paper_doi 10.1107/S1600536810048518
_journal_volume 66
_journal_year 2010
_chemical_formula_iupac '[Eu (C7 H2 N O5) (H2 O)3], H2 O'
_chemical_formula_moiety 'C7 H8 Eu N O8, H2 O'
_chemical_formula_sum 'C7 H10 Eu N O9'
_chemical_formula_weight 404.12
_chemical_name_systematic
;
Poly[[triaqua(\m~3~-4-oxidopyridine-2,6-dicarboxylato)europium(III)]
monohydrate]
;
_space_group_IT_number 14
_symmetry_cell_setting monoclinic
_symmetry_space_group_name_Hall '-P 2yn'
_symmetry_space_group_name_H-M 'P 1 21/n 1'
_atom_sites_solution_hydrogens geom
_atom_sites_solution_primary direct
_atom_sites_solution_secondary difmap
_audit_creation_method SHELXL-97
_cell_angle_alpha 90.00
_cell_angle_beta 104.8900(10)
_cell_angle_gamma 90.00
_cell_formula_units_Z 4
_cell_length_a 10.0041(15)
_cell_length_b 7.5456(11)
_cell_length_c 15.528(2)
_cell_measurement_reflns_used 3455
_cell_measurement_temperature 296(2)
_cell_measurement_theta_max 28.27
_cell_measurement_theta_min 2.78
_cell_volume 1132.8(3)
_computing_cell_refinement 'SAINT (Bruker, 1997)'
_computing_data_collection 'APEX2 (Bruker, 1997)'
_computing_data_reduction 'SAINT (Bruker, 1997)'
_computing_molecular_graphics 'SHELXTL (Sheldrick, 2008)'
_computing_publication_material 'SHELXTL (Sheldrick, 2008)'
_computing_structure_refinement 'SHELXL97 (Sheldrick, 2008)'
_computing_structure_solution 'SHELXS97 (Sheldrick, 2008)'
_diffrn_ambient_temperature 296(2)
_diffrn_measured_fraction_theta_full 0.960
_diffrn_measured_fraction_theta_max 0.960
_diffrn_measurement_device_type 'Bruker APEXII CCD'
_diffrn_measurement_method '\f and \w'
_diffrn_radiation_monochromator graphite
_diffrn_radiation_source 'fine-focus sealed tube'
_diffrn_radiation_type MoK\a
_diffrn_radiation_wavelength 0.71073
_diffrn_reflns_av_R_equivalents 0.0737
_diffrn_reflns_av_sigmaI/netI 0.0663
_diffrn_reflns_limit_h_max 12
_diffrn_reflns_limit_h_min -11
_diffrn_reflns_limit_k_max 7
_diffrn_reflns_limit_k_min -9
_diffrn_reflns_limit_l_max 18
_diffrn_reflns_limit_l_min -14
_diffrn_reflns_number 4884
_diffrn_reflns_theta_full 25.50
_diffrn_reflns_theta_max 25.50
_diffrn_reflns_theta_min 2.78
_diffrn_standards_number 0
_exptl_absorpt_coefficient_mu 5.579
_exptl_absorpt_correction_T_max 0.277
_exptl_absorpt_correction_T_min 0.246
_exptl_absorpt_correction_type multi-scan
_exptl_absorpt_process_details '(SADABS; Bruker, 1997)'
_exptl_crystal_colour colorless
_exptl_crystal_density_diffrn 2.370
_exptl_crystal_density_method 'not measured'
_exptl_crystal_description block
_exptl_crystal_F_000 776
_exptl_crystal_size_max 0.35
_exptl_crystal_size_mid 0.32
_exptl_crystal_size_min 0.31
_refine_diff_density_max 0.817
_refine_diff_density_min -1.693
_refine_ls_extinction_coef 0.0273(8)
_refine_ls_extinction_expression Fc^*^=kFc[1+0.001xFc^2^\l^3^/sin(2\q)]^-1/4^
_refine_ls_extinction_method 'SHELXL97 (Sheldrick, 2008)'
_refine_ls_goodness_of_fit_ref 1.056
_refine_ls_hydrogen_treatment mixed
_refine_ls_matrix_type full
_refine_ls_number_parameters 196
_refine_ls_number_reflns 2023
_refine_ls_number_restraints 12
_refine_ls_restrained_S_all 1.054
_refine_ls_R_factor_all 0.0276
_refine_ls_R_factor_gt 0.0256
_refine_ls_shift/su_max 0.001
_refine_ls_shift/su_mean 0.000
_refine_ls_structure_factor_coef Fsqd
_refine_ls_weighting_details 'calc w=1/[\s^2^(Fo^2^)+0.5803P] where P=(Fo^2^+2Fc^2^)/3'
_refine_ls_weighting_scheme calc
_refine_ls_wR_factor_gt 0.0633
_refine_ls_wR_factor_ref 0.0650
_reflns_number_gt 1856
_reflns_number_total 2023
_reflns_threshold_expression I>2\s(I)
_cod_data_source_file hb5735.cif
_cod_data_source_block I
_cod_original_sg_symbol_H-M 'P 21/n'
_cod_database_code 2228358
_cod_database_fobs_code 2228358

loop_
_symmetry_equiv_pos_as_xyz
'x, y, z'
'-x+1/2, y+1/2, -z+1/2'
'-x, -y, -z'
'x-1/2, -y-1/2, z-1/2'

loop_
_atom_site_type_symbol
_atom_site_label
_atom_site_fract_x
_atom_site_fract_y
_atom_site_fract_z
_atom_site_U_iso_or_equiv
_atom_site_adp_type
_atom_site_calc_flag
_atom_site_refinement_flags
_atom_site_occupancy
_atom_site_disorder_assembly
_atom_site_disorder_group
Eu Eu1 0.500412(13) 0.82415(2) 0.746168(10) 0.01204(13) Uani d . 1 . .
C C1 0.7849(3) 0.5972(4) 0.8389(2) 0.0179(7) Uani d . 1 . .
C C2 0.7266(3) 0.6188(4) 0.9168(2) 0.0159(7) Uani d . 1 . .
C C3 0.7942(3) 0.5648(4) 1.0015(2) 0.0168(7) Uani d . 1 . .
H H3 0.8789 0.5069 1.0112 0.020 Uiso calc R 1 . .
H H5 0.5632 0.7067 1.0980 0.020 Uiso d R 1 . .
C C4 0.7362(3) 0.5967(4) 1.0731(2) 0.0153(7) Uani d . 1 . .
C C5 0.6069(3) 0.6829(4) 1.0528(2) 0.0164(8) Uani d . 1 . .
C C6 0.5456(3) 0.7327(4) 0.9664(2) 0.0142(7) Uani d . 1 . .
C C7 0.4087(3) 0.8280(4) 0.9380(2) 0.0163(8) Uani d . 1 . .
H H1W 0.492(5) 0.543(3) 0.609(3) 0.073(17) Uiso d D 1 . .
H H2W 0.536(5) 0.692(5) 0.567(3) 0.060(17) Uiso d D 1 . .
H H3W 0.327(5) 0.552(7) 0.785(2) 0.08(2) Uiso d D 1 . .
H H4W 0.315(4) 0.511(6) 0.6919(18) 0.071(17) Uiso d D 1 . .
H H5W 0.660(4) 1.125(6) 0.802(2) 0.069(17) Uiso d D 1 . .
H H6W 0.623(4) 1.093(6) 0.8862(12) 0.047(13) Uiso d D 1 . .
H H7W 0.034(5) 0.735(6) 0.899(4) 0.11(2) Uiso d D 1 . .
H H8W 0.155(2) 0.835(6) 0.949(4) 0.078(19) Uiso d D 1 . .
N N1 0.6033(3) 0.7025(3) 0.89845(18) 0.0151(6) Uani d . 1 . .
O O1 0.7227(3) 0.6764(3) 0.76842(16) 0.0270(7) Uani d . 1 . .
O O2 0.8922(2) 0.5058(3) 0.84687(15) 0.0234(6) Uani d . 1 . .
O O3 0.3689(2) 0.8704(3) 0.85661(15) 0.0211(5) Uani d . 1 . .
O O4 0.3426(2) 0.8572(3) 0.99465(16) 0.0245(6) Uani d . 1 . .
O O5 0.8011(2) 0.5511(3) 1.15508(14) 0.0202(5) Uani d . 1 . .
O O6 0.5004(3) 0.6614(3) 0.61007(18) 0.0275(6) Uani d D 1 . .
O O7 0.3631(3) 0.5587(4) 0.73985(19) 0.0323(7) Uani d D 1 . .
O O8 0.6026(3) 1.0809(4) 0.82870(18) 0.0319(7) Uani d D 1 . .
O O9 0.0664(3) 0.8216(3) 0.9349(2) 0.0367(8) Uani d D 1 . .

loop_
_atom_site_aniso_label
_atom_site_aniso_U_11
_atom_site_aniso_U_22
_atom_site_aniso_U_33
_atom_site_aniso_U_12
_atom_site_aniso_U_13
_atom_site_aniso_U_23
Eu1 0.01379(17) 0.01728(17) 0.00543(16) 0.00006(5) 0.00313(11) 0.00080(5)
C1 0.0194(16) 0.0240(17) 0.0107(17) 0.0022(14) 0.0047(14) -0.0012(14)
C2 0.0192(16) 0.0166(16) 0.0130(17) 0.0000(13) 0.0060(14) 0.0001(14)
C3 0.0189(16) 0.0193(16) 0.0119(16) 0.0030(13) 0.0031(14) 0.0014(13)
C4 0.0194(15) 0.0171(16) 0.0079(16) -0.0042(13) 0.0010(13) 0.0026(13)
C5 0.0186(17) 0.0243(18) 0.0094(17) -0.0032(12) 0.0092(14) -0.0015(13)
C6 0.0195(17) 0.0153(15) 0.0094(16) -0.0007(13) 0.0068(14) -0.0007(13)
C7 0.0180(17) 0.0193(17) 0.0109(18) -0.0021(13) 0.0028(15) -0.0021(13)
N1 0.0175(14) 0.0206(13) 0.0071(14) 0.0027(11) 0.0033(12) 0.0021(11)
O1 0.0276(14) 0.0468(17) 0.0090(13) 0.0166(11) 0.0092(11) 0.0085(11)
O2 0.0241(13) 0.0330(14) 0.0128(12) 0.0135(11) 0.0043(10) -0.0014(11)
O3 0.0201(11) 0.0338(13) 0.0094(12) 0.0077(11) 0.0041(10) 0.0031(11)
O4 0.0236(12) 0.0419(15) 0.0110(13) 0.0061(11) 0.0097(11) -0.0009(11)
O5 0.0206(11) 0.0305(13) 0.0087(12) -0.0030(10) 0.0021(10) 0.0042(10)
O6 0.0423(17) 0.0266(15) 0.0169(15) -0.0036(12) 0.0135(14) -0.0033(11)
O7 0.0413(16) 0.0376(16) 0.0212(15) -0.0181(13) 0.0141(14) -0.0058(13)
O8 0.0451(16) 0.0393(16) 0.0164(14) -0.0194(14) 0.0172(13) -0.0085(12)
O9 0.0278(16) 0.0311(16) 0.049(2) 0.0034(12) 0.0062(15) 0.0025(13)

loop_
_atom_type_symbol
_atom_type_description
_atom_type_scat_dispersion_real
_atom_type_scat_dispersion_imag
_atom_type_scat_source
C C 0.0033 0.0016 'International Tables Vol C Tables 4.2.6.8 and 6.1.1.4'
H H 0.0000 0.0000 'International Tables Vol C Tables 4.2.6.8 and 6.1.1.4'
N N 0.0061 0.0033 'International Tables Vol C Tables 4.2.6.8 and 6.1.1.4'
O O 0.0106 0.0060 'International Tables Vol C Tables 4.2.6.8 and 6.1.1.4'
Eu Eu -0.1578 3.6682 'International Tables Vol C Tables 4.2.6.8 and 6.1.1.4'

loop_
_geom_angle_atom_site_label_1
_geom_angle_atom_site_label_2
_geom_angle_atom_site_label_3
_geom_angle_site_symmetry_1
_geom_angle_site_symmetry_3
_geom_angle
_geom_angle_publ_flag
O5 Eu1 O8 4_575 . 100.29(9) ?
O5 Eu1 O7 4_575 . 85.49(9) ?
O8 Eu1 O7 . . 148.21(10) ?
O5 Eu1 O1 4_575 . 151.83(8) ?
O8 Eu1 O1 . . 92.61(9) ?
O7 Eu1 O1 . . 96.63(9) ?
O5 Eu1 O2 4_575 2_656 81.44(8) ?
O8 Eu1 O2 . 2_656 70.73(9) ?
O7 Eu1 O2 . 2_656 140.91(9) ?
O1 Eu1 O2 . 2_656 79.36(8) ?
O5 Eu1 O3 4_575 . 80.61(8) ?
O8 Eu1 O3 . . 75.04(9) ?
O7 Eu1 O3 . . 75.15(9) ?
O1 Eu1 O3 . . 127.18(8) ?
O2 Eu1 O3 2_656 . 137.46(8) ?
O5 Eu1 O6 4_575 . 82.43(9) ?
O8 Eu1 O6 . . 140.55(10) ?
O7 Eu1 O6 . . 71.01(10) ?
O1 Eu1 O6 . . 71.90(9) ?
O2 Eu1 O6 2_656 . 70.83(9) ?
O3 Eu1 O6 . . 143.08(9) ?
O5 Eu1 N1 4_575 . 143.53(9) ?
O8 Eu1 N1 . . 77.05(9) ?
O7 Eu1 N1 . . 79.95(9) ?
O1 Eu1 N1 . . 63.77(9) ?
O2 Eu1 N1 2_656 . 129.18(9) ?
O3 Eu1 N1 . . 63.42(8) ?
O6 Eu1 N1 . . 122.83(9) ?
O5 Eu1 H5W 4_575 . 101.3(10) ?
O8 Eu1 H5W . . 17.0(6) ?
O7 Eu1 H5W . . 164.4(6) ?
O1 Eu1 H5W . . 84.1(10) ?
O2 Eu1 H5W 2_656 . 54.6(6) ?
O3 Eu1 H5W . . 91.9(6) ?
O6 Eu1 H5W . . 123.6(6) ?
N1 Eu1 H5W . . 86.4(8) ?
O2 C1 O1 . . 124.4(3) ?
O2 C1 C2 . . 119.1(3) ?
O1 C1 C2 . . 116.5(3) ?
N1 C2 C3 . . 122.6(3) ?
N1 C2 C1 . . 114.1(3) ?
C3 C2 C1 . . 123.2(3) ?
C2 C3 C4 . . 120.4(3) ?
C2 C3 H3 . . 119.8 ?
C4 C3 H3 . . 119.8 ?
O5 C4 C3 . . 121.4(3) ?
O5 C4 C5 . . 122.2(3) ?
C3 C4 C5 . . 116.4(3) ?
C6 C5 C4 . . 119.8(3) ?
C6 C5 H5 . . 120.2 ?
C4 C5 H5 . . 120.0 ?
N1 C6 C5 . . 123.0(3) ?
N1 C6 C7 . . 113.1(3) ?
C5 C6 C7 . . 123.9(3) ?
O4 C7 O3 . . 124.9(3) ?
O4 C7 C6 . . 118.9(3) ?
O3 C7 C6 . . 116.2(3) ?
C6 N1 C2 . . 117.8(3) ?
C6 N1 Eu1 . . 121.6(2) ?
C2 N1 Eu1 . . 120.3(2) ?
C1 O1 Eu1 . . 124.7(2) ?
C1 O2 Eu1 . 2_646 138.4(2) ?
C7 O3 Eu1 . . 125.3(2) ?
C4 O5 Eu1 . 4_676 127.88(19) ?
Eu1 O6 H1W . . 119(3) ?
Eu1 O6 H2W . . 129(3) ?
H1W O6 H2W . . 108(3) ?
Eu1 O7 H3W . . 111(3) ?
Eu1 O7 H4W . . 125(3) ?
H3W O7 H4W . . 115(3) ?
Eu1 O8 H5W . . 108(3) ?
Eu1 O8 H6W . . 126(3) ?
H5W O8 H6W . . 116(3) ?
H7W O9 H8W . . 116(3) ?

loop_
_geom_bond_atom_site_label_1
_geom_bond_atom_site_label_2
_geom_bond_site_symmetry_2
_geom_bond_distance
_geom_bond_publ_flag
Eu1 O5 4_575 2.327(2) y
Eu1 O8 . 2.401(3) y
Eu1 O7 . 2.416(3) y
Eu1 O1 . 2.432(2) y
Eu1 O2 2_656 2.433(2) y
Eu1 O3 . 2.440(2) y
Eu1 O6 . 2.445(3) y
Eu1 N1 . 2.498(3) y
C1 O2 . 1.255(4) ?
C1 O1 . 1.262(4) ?
C1 C2 . 1.481(5) ?
C2 N1 . 1.350(4) ?
C2 C3 . 1.376(4) ?
C3 C4 . 1.402(5) ?
C3 H3 . 0.9300 ?
C4 O5 . 1.317(3) ?
C4 C5 . 1.410(4) ?
C5 C6 . 1.377(4) ?
C5 H5 . 0.9344 ?
C6 N1 . 1.345(4) ?
C6 C7 . 1.509(4) ?
C7 O4 . 1.249(4) ?
C7 O3 . 1.264(4) ?
O2 Eu1 2_646 2.433(2) ?
O5 Eu1 4_676 2.327(2) ?
O6 H1W . 0.895(19) ?
O6 H2W . 0.867(19) ?
O7 H3W . 0.871(19) ?
O7 H4W . 0.856(19) ?
O8 H5W . 0.855(19) ?
O8 H6W . 0.868(18) ?
O9 H7W . 0.861(19) ?
O9 H8W . 0.861(19) ?

loop_
_geom_hbond_atom_site_label_D
_geom_hbond_atom_site_label_H
_geom_hbond_atom_site_label_A
_geom_hbond_site_symmetry_A
_geom_hbond_distance_DH
_geom_hbond_distance_HA
_geom_hbond_distance_DA
_geom_hbond_angle_DHA
O6 H1W O9 2_546 0.895(19) 1.85(3) 2.696(3) 158(4)
O6 H2W O9 4_675 0.867(19) 2.15(3) 2.962(4) 156(4)
O7 H4W O3 2_546 0.856(19) 2.09(3) 2.805(3) 141(4)
O8 H5W O1 2_656 0.855(19) 1.84(2) 2.684(4) 168(4)
O8 H6W O4 3_677 0.868(18) 1.833(19) 2.696(4) 173(4)
O9 H7W O2 1_455 0.861(19) 2.26(3) 3.059(4) 155(5)
O9 H8W O4 . 0.861(19) 1.84(2) 2.692(4) 172(6)

loop_
_geom_torsion_atom_site_label_1
_geom_torsion_atom_site_label_2
_geom_torsion_atom_site_label_3
_geom_torsion_atom_site_label_4
_geom_torsion_site_symmetry_1
_geom_torsion_site_symmetry_2
_geom_torsion_site_symmetry_3
_geom_torsion_site_symmetry_4
_geom_torsion
_geom_torsion_publ_flag
O2 C1 C2 N1 . . . . -173.0(3) ?
O1 C1 C2 N1 . . . . 8.2(4) ?
O2 C1 C2 C3 . . . . 9.4(5) ?
O1 C1 C2 C3 . . . . -169.3(3) ?
N1 C2 C3 C4 . . . . -0.4(5) ?
C1 C2 C3 C4 . . . . 177.0(3) ?
C2 C3 C4 O5 . . . . -177.9(3) ?
C2 C3 C4 C5 . . . . 0.9(5) ?
O5 C4 C5 C6 . . . . 178.0(3) ?
C3 C4 C5 C6 . . . . -0.8(4) ?
C4 C5 C6 N1 . . . . 0.2(5) ?
C4 C5 C6 C7 . . . . -179.0(3) ?
N1 C6 C7 O4 . . . . 177.2(3) ?
C5 C6 C7 O4 . . . . -3.5(5) ?
N1 C6 C7 O3 . . . . -1.8(4) ?
C5 C6 C7 O3 . . . . 177.4(3) ?
C5 C6 N1 C2 . . . . 0.3(5) ?
C7 C6 N1 C2 . . . . 179.6(3) ?
C5 C6 N1 Eu1 . . . . -173.3(2) ?
C7 C6 N1 Eu1 . . . . 6.0(4) ?
C3 C2 N1 C6 . . . . -0.2(5) ?
C1 C2 N1 C6 . . . . -177.8(3) ?
C3 C2 N1 Eu1 . . . . 173.5(2) ?
C1 C2 N1 Eu1 . . . . -4.1(4) ?
O5 Eu1 N1 C6 4_575 . . . -15.8(3) ?
O8 Eu1 N1 C6 . . . . 74.1(2) ?
O7 Eu1 N1 C6 . . . . -83.8(2) ?
O1 Eu1 N1 C6 . . . . 173.6(3) ?
O2 Eu1 N1 C6 2_656 . . . 125.5(2) ?
O3 Eu1 N1 C6 . . . . -5.5(2) ?
O6 Eu1 N1 C6 . . . . -143.3(2) ?
O5 Eu1 N1 C2 4_575 . . . 170.8(2) ?
O8 Eu1 N1 C2 . . . . -99.4(2) ?
O7 Eu1 N1 C2 . . . . 102.7(2) ?
O1 Eu1 N1 C2 . . . . 0.1(2) ?
O2 Eu1 N1 C2 2_656 . . . -48.0(3) ?
O3 Eu1 N1 C2 . . . . -178.9(3) ?
O6 Eu1 N1 C2 . . . . 43.2(3) ?
O2 C1 O1 Eu1 . . . . 172.3(2) ?
C2 C1 O1 Eu1 . . . . -9.0(4) ?
O5 Eu1 O1 C1 4_575 . . . -163.2(2) ?
O8 Eu1 O1 C1 . . . . 79.2(3) ?
O7 Eu1 O1 C1 . . . . -70.3(3) ?
O2 Eu1 O1 C1 2_656 . . . 149.0(3) ?
O3 Eu1 O1 C1 . . . . 6.0(3) ?
O6 Eu1 O1 C1 . . . . -137.8(3) ?
N1 Eu1 O1 C1 . . . . 5.0(3) ?
O1 C1 O2 Eu1 . . . 2_646 -29.7(5) ?
C2 C1 O2 Eu1 . . . 2_646 151.6(2) ?
O4 C7 O3 Eu1 . . . . 177.6(2) ?
C6 C7 O3 Eu1 . . . . -3.4(4) ?
O5 Eu1 O3 C7 4_575 . . . 178.4(3) ?
O8 Eu1 O3 C7 . . . . -78.2(3) ?
O7 Eu1 O3 C7 . . . . 90.6(3) ?
O1 Eu1 O3 C7 . . . . 3.6(3) ?
O2 Eu1 O3 C7 2_656 . . . -115.4(2) ?
O6 Eu1 O3 C7 . . . . 114.7(2) ?
N1 Eu1 O3 C7 . . . . 4.6(2) ?
C3 C4 O5 Eu1 . . . 4_676 69.8(4) ?
C5 C4 O5 Eu1 . . . 4_676 -108.9(3) ?
